data_4317698
loop_
_publ_author_name
'Pierre Braunstein'
'Claudia Graiff'
'Chiara Massera'
'Giovanni Predieri'
'Jacky Ros\'e'
'Antonio Tiripicchio'

_publ_contact_author
;
 Prof. Antonio Tiripicchio
 Dipartimento di Chimica Generale e Inorganica,
 Chimica Analitica, Chimica Fisica,
 Centro di studio per la Strutturistica Diffrattometrica del CNR
 Parco Area delle Scienze 43100 Parma, Italy
;
_publ_contact_author_email TIRI@IPRUNIV.CCE.UNIPR.IT
_publ_section_title
;
 Reactivity of the Heterometallic Clusters [HMCo3(CO)12] and
 [Et4N][MCo3(CO)12] (M = Fe, Ru) toward Phosphine Selenides, Including
 Selenium Transfer. Crystal Structures of [HRuCo3(CO)7(\m-CO)3(\m-dppy)],
 [MCo2(\m3-Se)(CO)7(\m-dppy)], and [RuCo2(\m3-Se)(CO)7(\m-dppm)] [dppy =
 Ph2(2-C5H4N)P, dppm = Ph2PCH2PPh2]
;
_journal_name_full 'Inorganic Chemistry'
_journal_page_first 1372
_journal_page_last 1382
_journal_paper_doi 10.1021/ic010824x
_journal_volume 41
_journal_year 2002
_chemical_formula_sum 'C32 H22 Co2 O7 P2 Ru Se'
_chemical_formula_weight 878.33
_chemical_name_systematic
;
?
;
_space_group_IT_number 61
_symmetry_cell_setting orthorhombic
_symmetry_space_group_name_Hall '-P 2ac 2ab'
_symmetry_space_group_name_H-M 'P b c a'
_atom_sites_solution_hydrogens geom
_atom_sites_solution_primary direct
_atom_sites_solution_secondary difmap
_audit_creation_method SHELXL-97
_cell_angle_alpha 90.00
_cell_angle_beta 90.00
_cell_angle_gamma 90.00
_cell_formula_units_Z 8
_cell_length_a 20.798(4)
_cell_length_b 27.858(5)
_cell_length_c 11.272(3)
_cell_measurement_reflns_used 24
_cell_measurement_temperature 293(2)
_cell_volume 6531(2)
_computing_structure_refinement 'SHELXL-97 (Sheldrick, 1997)'
_computing_structure_solution 'SHELXS-97 (Sheldrick, 1990)'
_diffrn_ambient_temperature 293(2)
_diffrn_measured_fraction_theta_full 0.916
_diffrn_measured_fraction_theta_max 0.916
_diffrn_measurement_device_type 'Philips PW1100'
_diffrn_measurement_method '\q/2\q scans'
_diffrn_radiation_monochromator graphite
_diffrn_radiation_source 'fine-focus sealed tube'
_diffrn_radiation_type MoK\a
_diffrn_radiation_wavelength 0.71073
_diffrn_reflns_av_R_equivalents 0.0000
_diffrn_reflns_av_sigmaI/netI 0.1359
_diffrn_reflns_limit_h_max 29
_diffrn_reflns_limit_h_min 0
_diffrn_reflns_limit_k_max 39
_diffrn_reflns_limit_k_min 0
_diffrn_reflns_limit_l_max 15
_diffrn_reflns_limit_l_min 0
_diffrn_reflns_number 9490
_diffrn_reflns_theta_full 29.98
_diffrn_reflns_theta_max 29.98
_diffrn_reflns_theta_min 3.01
_diffrn_standards_interval_count 100
_diffrn_standards_number 1
_exptl_absorpt_coefficient_mu 2.719
_exptl_absorpt_correction_T_max 1
_exptl_absorpt_correction_T_min 0.5891
_exptl_absorpt_correction_type empirical
_exptl_crystal_colour brown
_exptl_crystal_density_diffrn 1.787
_exptl_crystal_density_method 'not measured'
_exptl_crystal_description prismatic
_exptl_crystal_F_000 3456
_exptl_crystal_size_max 0.26
_exptl_crystal_size_mid 0.21
_exptl_crystal_size_min 0.18
_refine_diff_density_max 0.986
_refine_diff_density_min -0.882
_refine_diff_density_rms 0.128
_refine_ls_extinction_method none
_refine_ls_goodness_of_fit_ref 0.831
_refine_ls_hydrogen_treatment mixed
_refine_ls_matrix_type full
_refine_ls_number_parameters 411
_refine_ls_number_reflns 9490
_refine_ls_number_restraints 0
_refine_ls_restrained_S_all 0.831
_refine_ls_R_factor_all 0.1479
_refine_ls_R_factor_gt 0.0397
_refine_ls_shift/su_max 0.006
_refine_ls_shift/su_mean 0.001
_refine_ls_structure_factor_coef Fsqd
_refine_ls_weighting_details 'w=1/[\s^2^(Fo^2^)+(0.0477P)^2^+0.0000P] where P=(Fo^2^+2Fc^2^)/3'
_refine_ls_weighting_scheme calc
_refine_ls_wR_factor_gt 0.0851
_refine_ls_wR_factor_ref 0.1168
_reflns_number_gt 3955
_reflns_number_total 9490
_reflns_threshold_expression >2sigma(I)
_cod_data_source_file ic010824x_4.cif
_cod_data_source_block ch83h
_cod_depositor_comments
;
The following automatic conversions were performed:

'_refine_ls_weighting_scheme' value 'calc
w=1/[\s^2^(Fo^2^)+(0.0477P)^2^+0.0000P] where P=(Fo^2^+2Fc^2^)/3' was
changed to 'calc'. New tag '_refine_ls_weighting_details' was
created. The value of the new tag was set to
'w=1/[\s^2^(Fo^2^)+(0.0477P)^2^+0.0000P] where P=(Fo^2^+2Fc^2^)/3'.

Automatic conversion script
Id: cif_fix_values 3143 2015-03-26 13:38:13Z robertas 
;
_cod_database_code 4317698

loop_
_symmetry_equiv_pos_as_xyz
'x, y, z'
'x+1/2, -y+1/2, -z'
'-x, y+1/2, -z+1/2'
'-x+1/2, -y, z+1/2'
'-x, -y, -z'
'-x-1/2, y-1/2, z'
'x, -y-1/2, z-1/2'
'x-1/2, y, -z-1/2'

loop_
_atom_site_label
_atom_site_type_symbol
_atom_site_fract_x
_atom_site_fract_y
_atom_site_fract_z
_atom_site_U_iso_or_equiv
_atom_site_adp_type
_atom_site_occupancy
_atom_site_calc_flag
_atom_site_refinement_flags
_atom_site_disorder_assembly
_atom_site_disorder_group
Se1 Se 0.17371(3) 0.591247(19) 1.03120(5) 0.04154(15) Uani 1 d . . .
Ru1 Ru 0.229005(19) 0.663073(16) 0.95430(4) 0.03892(12) Uani 1 d . . .
Co1 Co 0.10927(3) 0.63718(2) 0.90891(6) 0.02885(16) Uani 1 d . . .
Co2 Co 0.13990(3) 0.66129(3) 1.12145(6) 0.04146(19) Uani 1 d . . .
P1 P 0.27254(6) 0.62655(5) 0.78869(12) 0.0350(3) Uani 1 d . . .
P2 P 0.13181(6) 0.59622(5) 0.74627(12) 0.0332(3) Uani 1 d . . .
O1 O -0.02532(19) 0.60614(16) 0.9338(4) 0.0700(13) Uani 1 d . . .
O2 O 0.09172(18) 0.73523(15) 0.8256(4) 0.0608(11) Uani 1 d . . .
O3 O 0.1878(2) 0.63862(19) 1.3587(4) 0.0855(15) Uani 1 d . . .
O4 O 0.0054(2) 0.6817(2) 1.1663(4) 0.106(2) Uani 1 d . . .
O5 O 0.1818(2) 0.76057(15) 1.1031(4) 0.0658(13) Uani 1 d . . .
O6 O 0.2529(2) 0.76102(15) 0.8453(4) 0.0684(13) Uani 1 d . . .
O7 O 0.34582(19) 0.66401(16) 1.1129(4) 0.0736(14) Uani 1 d . . .
C1 C 0.0279(3) 0.61778(19) 0.9249(5) 0.0426(13) Uani 1 d . . .
C2 C 0.1023(2) 0.6962(2) 0.8556(5) 0.0408(13) Uani 1 d . . .
C3 C 0.1698(3) 0.6478(2) 1.2675(6) 0.0551(16) Uani 1 d . . .
C4 C 0.0582(3) 0.6732(3) 1.1461(5) 0.0653(19) Uani 1 d . . .
C5 C 0.1738(3) 0.7205(2) 1.0954(5) 0.0527(15) Uani 1 d . . .
C6 C 0.2431(2) 0.7246(2) 0.8842(5) 0.0449(14) Uani 1 d . . .
C7 C 0.3031(3) 0.6629(2) 1.0492(5) 0.0456(14) Uani 1 d . . .
C8 C 0.2082(2) 0.61488(18) 0.6800(4) 0.0367(12) Uani 1 d . . .
H8A H 0.2010 0.6438 0.6339 0.031(9) Uiso 1 calc R . .
H8B H 0.2225 0.5900 0.6258 0.031(9) Uiso 1 calc R . .
C9 C 0.3172(2) 0.57056(19) 0.7982(5) 0.0365(12) Uani 1 d . . .
C10 C 0.3188(3) 0.5424(2) 0.8967(5) 0.0570(17) Uani 1 d . . .
H10 H 0.2968 0.5523 0.9643 0.062(8) Uiso 1 calc R . .
C11 C 0.3524(3) 0.4994(2) 0.8988(6) 0.0691(19) Uani 1 d . . .
H11 H 0.3531 0.4810 0.9677 0.062(8) Uiso 1 calc R . .
C12 C 0.3840(3) 0.4840(2) 0.8010(6) 0.0643(18) Uani 1 d . . .
H12 H 0.4055 0.4547 0.8019 0.062(8) Uiso 1 calc R . .
C13 C 0.3842(3) 0.5117(2) 0.7010(6) 0.0526(16) Uani 1 d . . .
H13 H 0.4070 0.5018 0.6344 0.062(8) Uiso 1 calc R . .
C14 C 0.3509(2) 0.55428(19) 0.6983(5) 0.0448(14) Uani 1 d . . .
H14 H 0.3507 0.5725 0.6293 0.062(8) Uiso 1 calc R . .
C15 C 0.3297(2) 0.66408(18) 0.7084(5) 0.0416(13) Uani 1 d . . .
C16 C 0.3235(3) 0.6770(2) 0.5913(6) 0.0586(17) Uani 1 d . . .
H16 H 0.2883 0.6666 0.5472 0.058(8) Uiso 1 calc R . .
C17 C 0.3705(3) 0.7061(3) 0.5391(7) 0.079(2) Uani 1 d . . .
H17 H 0.3669 0.7146 0.4595 0.058(8) Uiso 1 calc R . .
C18 C 0.4215(3) 0.7221(3) 0.6034(8) 0.087(3) Uani 1 d . . .
H18 H 0.4520 0.7418 0.5679 0.058(8) Uiso 1 calc R . .
C19 C 0.4281(3) 0.7094(3) 0.7194(8) 0.085(2) Uani 1 d . . .
H19 H 0.4629 0.7206 0.7633 0.058(8) Uiso 1 calc R . .
C20 C 0.3831(3) 0.6800(2) 0.7714(6) 0.0612(17) Uani 1 d . . .
H20 H 0.3884 0.6706 0.8500 0.058(8) Uiso 1 calc R . .
C21 C 0.1366(3) 0.53081(18) 0.7662(4) 0.0419(13) Uani 1 d . . .
C22 C 0.1857(3) 0.5029(2) 0.7225(5) 0.0527(16) Uani 1 d . . .
H22 H 0.2185 0.5167 0.6782 0.075(9) Uiso 1 calc R . .
C23 C 0.1860(4) 0.4540(2) 0.7449(7) 0.077(2) Uani 1 d . . .
H23 H 0.2198 0.4355 0.7166 0.075(9) Uiso 1 calc R . .
C24 C 0.1378(5) 0.4326(2) 0.8074(6) 0.091(3) Uani 1 d . . .
H24 H 0.1392 0.3998 0.8227 0.075(9) Uiso 1 calc R . .
C25 C 0.0874(5) 0.4599(3) 0.8475(6) 0.098(3) Uani 1 d . . .
H25 H 0.0534 0.4453 0.8875 0.075(9) Uiso 1 calc R . .
C26 C 0.0869(4) 0.5090(2) 0.8286(6) 0.079(2) Uani 1 d . . .
H26 H 0.0532 0.5275 0.8578 0.075(9) Uiso 1 calc R . .
C27 C 0.0752(2) 0.60410(18) 0.6231(4) 0.0350(12) Uani 1 d . . .
C28 C 0.0332(3) 0.5692(2) 0.5864(5) 0.0575(16) Uani 1 d . . .
H28 H 0.0337 0.5393 0.6234 0.083(10) Uiso 1 calc R . .
C29 C -0.0093(3) 0.5775(3) 0.4961(6) 0.080(2) Uani 1 d . . .
H29 H -0.0375 0.5532 0.4739 0.083(10) Uiso 1 calc R . .
C30 C -0.0115(3) 0.6196(3) 0.4387(6) 0.071(2) Uani 1 d . . .
H30 H -0.0400 0.6243 0.3762 0.083(10) Uiso 1 calc R . .
C31 C 0.0290(3) 0.6555(3) 0.4742(5) 0.0662(19) Uani 1 d . . .
H31 H 0.0279 0.6851 0.4362 0.083(10) Uiso 1 calc R . .
C32 C 0.0715(3) 0.6477(2) 0.5665(5) 0.0557(16) Uani 1 d . . .
H32 H 0.0982 0.6726 0.5909 0.083(10) Uiso 1 calc R . .

loop_
_atom_site_aniso_label
_atom_site_aniso_U_11
_atom_site_aniso_U_22
_atom_site_aniso_U_33
_atom_site_aniso_U_23
_atom_site_aniso_U_13
_atom_site_aniso_U_12
Se1 0.0502(3) 0.0335(3) 0.0409(3) 0.0047(3) 0.0028(3) 0.0012(3)
Ru1 0.0334(2) 0.0438(3) 0.0396(2) -0.0010(2) -0.0008(2) -0.0012(2)
Co1 0.0268(3) 0.0308(4) 0.0289(3) 0.0005(3) 0.0039(3) -0.0025(3)
Co2 0.0488(4) 0.0424(4) 0.0332(4) -0.0038(4) 0.0044(3) 0.0001(4)
P1 0.0285(6) 0.0387(8) 0.0378(7) 0.0002(6) 0.0029(6) 0.0005(6)
P2 0.0324(7) 0.0336(7) 0.0336(7) 0.0000(7) 0.0034(6) -0.0042(6)
O1 0.044(2) 0.082(3) 0.084(3) 0.003(3) 0.011(2) -0.021(2)
O2 0.059(2) 0.051(3) 0.072(3) 0.017(2) 0.006(2) 0.000(2)
O3 0.108(4) 0.100(4) 0.048(3) 0.011(3) -0.021(3) -0.006(3)
O4 0.065(3) 0.183(6) 0.071(4) -0.030(4) 0.002(3) 0.026(4)
O5 0.086(3) 0.042(3) 0.070(3) -0.010(2) 0.015(3) -0.001(2)
O6 0.087(3) 0.047(3) 0.071(3) 0.014(3) -0.014(3) 0.000(2)
O7 0.054(3) 0.083(3) 0.084(3) 0.005(3) -0.030(3) 0.003(2)
C1 0.051(3) 0.038(3) 0.038(3) 0.001(3) 0.010(3) -0.002(3)
C2 0.041(3) 0.036(3) 0.045(3) -0.002(3) 0.004(3) -0.007(3)
C3 0.064(4) 0.052(4) 0.049(4) -0.004(3) 0.008(3) -0.001(3)
C4 0.058(4) 0.095(6) 0.042(4) -0.022(4) -0.005(3) 0.007(4)
C5 0.054(4) 0.060(4) 0.045(4) -0.004(3) -0.002(3) 0.006(3)
C6 0.040(3) 0.057(4) 0.038(3) -0.004(3) -0.002(3) 0.007(3)
C7 0.040(3) 0.045(3) 0.053(4) 0.001(3) -0.006(3) 0.004(3)
C8 0.030(3) 0.043(3) 0.037(3) 0.009(3) -0.001(2) 0.001(2)
C9 0.027(3) 0.040(3) 0.042(3) -0.001(3) -0.004(2) 0.000(2)
C10 0.056(4) 0.070(5) 0.045(4) -0.005(3) -0.001(3) 0.025(3)
C11 0.089(5) 0.059(4) 0.059(4) 0.012(4) 0.007(4) 0.026(4)
C12 0.064(4) 0.046(4) 0.083(5) -0.005(4) -0.003(4) 0.020(3)
C13 0.050(3) 0.047(4) 0.062(4) -0.017(3) 0.011(3) 0.007(3)
C14 0.042(3) 0.042(3) 0.050(3) 0.001(3) 0.002(3) 0.003(3)
C15 0.028(3) 0.036(3) 0.061(4) 0.001(3) 0.010(3) 0.000(2)
C16 0.040(3) 0.064(4) 0.072(4) 0.024(4) 0.006(3) 0.000(3)
C17 0.046(4) 0.090(5) 0.100(6) 0.050(5) 0.015(4) 0.003(4)
C18 0.051(4) 0.062(5) 0.147(8) 0.029(5) 0.028(5) -0.015(4)
C19 0.040(4) 0.094(6) 0.120(7) -0.031(6) 0.015(4) -0.027(4)
C20 0.053(4) 0.073(4) 0.058(4) -0.009(4) 0.008(3) -0.018(3)
C21 0.065(4) 0.032(3) 0.029(3) -0.003(2) 0.000(3) -0.003(3)
C22 0.066(4) 0.038(3) 0.054(4) -0.006(3) -0.005(3) -0.005(3)
C23 0.101(6) 0.045(4) 0.085(6) -0.013(4) -0.017(5) 0.014(4)
C24 0.175(9) 0.030(4) 0.068(5) 0.001(4) -0.011(6) -0.007(5)
C25 0.178(9) 0.044(5) 0.071(5) -0.001(4) 0.049(6) -0.025(5)
C26 0.123(6) 0.038(4) 0.076(5) 0.000(4) 0.047(5) -0.015(4)
C27 0.031(3) 0.037(3) 0.037(3) -0.004(3) 0.004(2) -0.004(2)
C28 0.046(3) 0.061(4) 0.066(4) -0.005(4) -0.007(3) -0.007(3)
C29 0.050(4) 0.092(6) 0.097(6) -0.018(5) -0.034(4) -0.016(4)
C30 0.042(4) 0.111(7) 0.059(5) -0.023(5) -0.016(3) 0.013(4)
C31 0.054(4) 0.096(6) 0.049(4) 0.017(4) -0.017(3) 0.009(4)
C32 0.053(3) 0.059(4) 0.054(4) 0.009(3) -0.011(3) -0.014(3)

loop_
_atom_type_symbol
_atom_type_description
_atom_type_scat_dispersion_real
_atom_type_scat_dispersion_imag
_atom_type_scat_source
C C 0.0033 0.0016 'International Tables Vol C Tables 4.2.6.8 and 6.1.1.4'
H H 0.0000 0.0000 'International Tables Vol C Tables 4.2.6.8 and 6.1.1.4'
O O 0.0106 0.0060 'International Tables Vol C Tables 4.2.6.8 and 6.1.1.4'
P P 0.1023 0.0942 'International Tables Vol C Tables 4.2.6.8 and 6.1.1.4'
Co Co 0.3494 0.9721 'International Tables Vol C Tables 4.2.6.8 and 6.1.1.4'
Ru Ru -1.2594 0.8363 'International Tables Vol C Tables 4.2.6.8 and 6.1.1.4'
Se Se -0.0929 2.2259 'International Tables Vol C Tables 4.2.6.8 and 6.1.1.4'

loop_
_geom_angle_atom_site_label_1
_geom_angle_atom_site_label_2
_geom_angle_atom_site_label_3
_geom_angle
_geom_angle_site_symmetry_1
_geom_angle_site_symmetry_3
_geom_angle_publ_flag
Co2 Se1 Co1 67.56(3) . . ?
Co2 Se1 Ru1 67.12(3) . . ?
Co1 Se1 Ru1 67.12(3) . . ?
C7 Ru1 C6 96.4(2) . . ?
C7 Ru1 P1 97.93(17) . . ?
C6 Ru1 P1 90.05(16) . . ?
C7 Ru1 Se1 100.41(17) . . ?
C6 Ru1 Se1 160.98(16) . . ?
P1 Ru1 Se1 96.28(4) . . ?
C7 Ru1 C5 90.9(2) . . ?
C6 Ru1 C5 76.3(2) . . ?
P1 Ru1 C5 164.50(14) . . ?
Se1 Ru1 C5 94.59(15) . . ?
C7 Ru1 Co1 152.10(17) . . ?
C6 Ru1 Co1 108.03(16) . . ?
P1 Ru1 Co1 95.31(4) . . ?
Se1 Ru1 Co1 53.62(2) . . ?
C5 Ru1 Co1 82.32(14) . . ?
C7 Ru1 Co2 99.74(17) . . ?
C6 Ru1 Co2 114.79(16) . . ?
P1 Ru1 Co2 147.38(4) . . ?
Se1 Ru1 Co2 53.64(2) . . ?
C5 Ru1 Co2 41.03(15) . . ?
Co1 Ru1 Co2 58.14(3) . . ?
C2 Co1 C1 103.9(2) . . ?
C2 Co1 P2 102.53(18) . . ?
C1 Co1 P2 97.40(17) . . ?
C2 Co1 Se1 140.42(17) . . ?
C1 Co1 Se1 108.79(17) . . ?
P2 Co1 Se1 94.93(5) . . ?
C2 Co1 Co2 95.44(18) . . ?
C1 Co1 Co2 102.71(17) . . ?
P2 Co1 Co2 148.91(5) . . ?
Se1 Co1 Co2 56.24(3) . . ?
C2 Co1 Ru1 83.60(17) . . ?
C1 Co1 Ru1 162.97(17) . . ?
P2 Co1 Ru1 95.84(4) . . ?
Se1 Co1 Ru1 59.26(2) . . ?
Co2 Co1 Ru1 60.94(2) . . ?
C4 Co2 C3 103.3(3) . . ?
C4 Co2 C5 103.3(3) . . ?
C3 Co2 C5 101.8(3) . . ?
C4 Co2 Se1 121.7(2) . . ?
C3 Co2 Se1 96.98(19) . . ?
C5 Co2 Se1 125.25(19) . . ?
C4 Co2 Co1 87.53(19) . . ?
C3 Co2 Co1 152.19(19) . . ?
C5 Co2 Co1 100.52(19) . . ?
Se1 Co2 Co1 56.21(3) . . ?
C4 Co2 Ru1 142.1(2) . . ?
C3 Co2 Ru1 114.47(19) . . ?
C5 Co2 Ru1 66.15(18) . . ?
Se1 Co2 Ru1 59.24(2) . . ?
Co1 Co2 Ru1 60.92(3) . . ?
C9 P1 C15 100.8(2) . . ?
C9 P1 C8 105.0(2) . . ?
C15 P1 C8 104.2(2) . . ?
C9 P1 Ru1 122.03(18) . . ?
C15 P1 Ru1 113.82(18) . . ?
C8 P1 Ru1 109.27(16) . . ?
C27 P2 C21 104.3(2) . . ?
C27 P2 C8 102.4(2) . . ?
C21 P2 C8 106.5(2) . . ?
C27 P2 Co1 115.49(16) . . ?
C21 P2 Co1 114.95(17) . . ?
C8 P2 Co1 112.08(17) . . ?
O1 C1 Co1 178.4(5) . . ?
O2 C2 Co1 173.2(5) . . ?
O3 C3 Co2 178.8(6) . . ?
O4 C4 Co2 177.4(6) . . ?
O5 C5 Co2 160.0(5) . . ?
O5 C5 Ru1 127.2(5) . . ?
Co2 C5 Ru1 72.8(2) . . ?
O6 C6 Ru1 177.9(5) . . ?
O7 C7 Ru1 175.5(5) . . ?
P2 C8 P1 114.1(3) . . ?
C10 C9 C14 117.3(5) . . ?
C10 C9 P1 123.7(4) . . ?
C14 C9 P1 119.1(4) . . ?
C9 C10 C11 121.6(6) . . ?
C12 C11 C10 120.3(6) . . ?
C11 C12 C13 119.5(6) . . ?
C12 C13 C14 120.3(6) . . ?
C13 C14 C9 121.0(5) . . ?
C20 C15 C16 118.8(5) . . ?
C20 C15 P1 116.7(5) . . ?
C16 C15 P1 124.4(4) . . ?
C15 C16 C17 119.3(6) . . ?
C18 C17 C16 120.7(7) . . ?
C19 C18 C17 120.4(7) . . ?
C18 C19 C20 119.7(7) . . ?
C15 C20 C19 121.1(6) . . ?
C22 C21 C26 119.1(5) . . ?
C22 C21 P2 123.9(4) . . ?
C26 C21 P2 117.0(5) . . ?
C21 C22 C23 119.7(6) . . ?
C24 C23 C22 121.5(7) . . ?
C23 C24 C25 119.3(7) . . ?
C26 C25 C24 120.1(7) . . ?
C25 C26 C21 120.3(7) . . ?
C28 C27 C32 116.8(5) . . ?
C28 C27 P2 123.5(4) . . ?
C32 C27 P2 119.5(4) . . ?
C27 C28 C29 121.1(6) . . ?
C30 C29 C28 122.0(6) . . ?
C29 C30 C31 118.5(6) . . ?
C32 C31 C30 120.1(7) . . ?
C27 C32 C31 121.5(6) . . ?

loop_
_geom_bond_atom_site_label_1
_geom_bond_atom_site_label_2
_geom_bond_distance
_geom_bond_site_symmetry_2
_geom_bond_publ_flag
Se1 Co2 2.3102(10) . ?
Se1 Co1 2.3094(9) . ?
Se1 Ru1 2.4653(8) . ?
Ru1 C7 1.876(5) . ?
Ru1 C6 1.911(6) . ?
Ru1 P1 2.3108(14) . ?
Ru1 C5 2.530(6) . ?
Ru1 Co1 2.6427(8) . ?
Ru1 Co2 2.6433(9) . ?
Co1 C2 1.756(6) . ?
Co1 C1 1.786(6) . ?
Co1 P2 2.2097(15) . ?
Co1 Co2 2.5685(11) . ?
Co2 C4 1.753(7) . ?
Co2 C3 1.799(7) . ?
Co2 C5 1.816(7) . ?
P1 C9 1.819(5) . ?
P1 C15 1.824(5) . ?
P1 C8 1.843(5) . ?
P2 C27 1.833(5) . ?
P2 C21 1.839(5) . ?
P2 C8 1.831(5) . ?
O1 C1 1.157(6) . ?
O2 C2 1.160(6) . ?
O3 C3 1.124(7) . ?
O4 C4 1.146(7) . ?
O5 C5 1.133(7) . ?
O6 C6 1.123(6) . ?
O7 C7 1.143(6) . ?
C9 C10 1.360(7) . ?
C9 C14 1.401(7) . ?
C10 C11 1.388(8) . ?
C11 C12 1.354(8) . ?
C12 C13 1.367(8) . ?
C13 C14 1.373(7) . ?
C15 C20 1.390(7) . ?
C15 C16 1.375(8) . ?
C16 C17 1.401(8) . ?
C17 C18 1.359(9) . ?
C18 C19 1.362(10) . ?
C19 C20 1.376(8) . ?
C21 C22 1.374(7) . ?
C21 C26 1.390(8) . ?
C22 C23 1.383(8) . ?
C23 C24 1.363(10) . ?
C24 C25 1.373(10) . ?
C25 C26 1.386(8) . ?
C27 C28 1.372(7) . ?
C27 C32 1.375(7) . ?
C28 C29 1.368(8) . ?
C29 C30 1.341(9) . ?
C30 C31 1.367(9) . ?
C31 C32 1.383(7) . ?
